data_4331295
loop_
_publ_author_name
'Maria Barsukova-Stuckart'
'Natalya V. Izarova'
'Ryan A. Barrett'
'Zhenxing Wang'
'Johan van Tol'
'Harold W. Kroto'
'Naresh S. Dalal'
'Pablo Jim\'enez-Lozano'
'Jorge J. Carb\'o'
'Josep M. Poblet'
'Marc S. von Gernler'
'Thomas Drewello'
'Pedro de Oliveira'
'Bineta Keita'
'Ulrich Kortz'

_publ_contact_author_address
;Jacobs University
School of Engineering and Science
P.O. Box 750 561
28725 Bremen
Germany
;
_publ_contact_author_email u.kortz@jacobs-university.de
_publ_contact_author_fax '+49-421-200 3229'
_publ_contact_author_name 'Ulrich Kortz'
_publ_contact_author_phone '+49-421-200 3235'
_publ_section_title
;
 Polyoxopalladates Encapsulating 8-Coordinated Metal Ions, [MO8PdII12L8]n-
 (M = Sc3+, Mn2+, Fe3+, Co2+, Ni2+, Cu2+, Zn2+, Lu3+; L = PhAsO32-,
 PhPO32-, SeO32-)
;
_journal_name_full 'Inorganic Chemistry'
_journal_page_first 13214
_journal_page_last 13228
_journal_paper_doi 10.1021/ic301537n
_journal_volume 51
_journal_year 2012
_chemical_formula_sum 'C48 H82 As8 Na5 O53 Pd12 Sc'
_chemical_formula_weight 3543.21
_chemical_name_systematic
; 
 ? 
;
_space_group_IT_number 87
_symmetry_cell_setting tetragonal
_symmetry_space_group_name_Hall '-I 4'
_symmetry_space_group_name_H-M 'I 4/m'
_atom_sites_solution_hydrogens geom
_atom_sites_solution_primary direct
_atom_sites_solution_secondary difmap
_audit_creation_method SHELXL-97
_cell_angle_alpha 90.00
_cell_angle_beta 90.00
_cell_angle_gamma 90.00
_cell_formula_units_Z 2
_cell_length_a 15.8178(14)
_cell_length_b 15.8178(14)
_cell_length_c 24.962(3)
_cell_measurement_reflns_used 7610
_cell_measurement_temperature 100(2)
_cell_measurement_theta_max 30.27
_cell_measurement_theta_min 2.45
_cell_volume 6245.6(11)
_computing_cell_refinement 'Bruker SAINT'
_computing_data_collection 'Bruker APEX2'
_computing_data_reduction 'Bruker SAINT'
_computing_molecular_graphics 'Bruker SHELXTL'
_computing_publication_material 'Bruker SHELXTL'
_computing_structure_refinement 'SHELXL-97 (Sheldrick, 2008)'
_computing_structure_solution 'SHELXS-97 (Sheldrick, 2008)'
_diffrn_ambient_temperature 100(2)
_diffrn_measured_fraction_theta_full 0.998
_diffrn_measured_fraction_theta_max 0.998
_diffrn_measurement_device_type 'Bruker APEX-II CCD'
_diffrn_measurement_method '\f and \w scans'
_diffrn_radiation_monochromator graphite
_diffrn_radiation_source 'fine-focus sealed tube'
_diffrn_radiation_type MoK\a
_diffrn_radiation_wavelength 0.71073
_diffrn_reflns_av_R_equivalents 0.0943
_diffrn_reflns_av_sigmaI/netI 0.0485
_diffrn_reflns_limit_h_max 21
_diffrn_reflns_limit_h_min -21
_diffrn_reflns_limit_k_max 18
_diffrn_reflns_limit_k_min -19
_diffrn_reflns_limit_l_max 33
_diffrn_reflns_limit_l_min -33
_diffrn_reflns_number 27420
_diffrn_reflns_theta_full 28.28
_diffrn_reflns_theta_max 28.28
_diffrn_reflns_theta_min 3.26
_exptl_absorpt_coefficient_mu 3.924
_exptl_absorpt_correction_T_max 0.3497
_exptl_absorpt_correction_T_min 0.1667
_exptl_absorpt_correction_type multi-scan
_exptl_absorpt_process_details SADABS
_exptl_crystal_colour octahedron
_exptl_crystal_density_diffrn 1.884
_exptl_crystal_description red
_exptl_crystal_F_000 3372
_exptl_crystal_size_max 0.67
_exptl_crystal_size_mid 0.49
_exptl_crystal_size_min 0.34
_refine_diff_density_max 1.918
_refine_diff_density_min -0.869
_refine_diff_density_rms 0.232
_refine_ls_extinction_method none
_refine_ls_goodness_of_fit_ref 1.075
_refine_ls_hydrogen_treatment constr
_refine_ls_matrix_type full
_refine_ls_number_parameters 144
_refine_ls_number_reflns 3975
_refine_ls_number_restraints 0
_refine_ls_restrained_S_all 1.075
_refine_ls_R_factor_all 0.0635
_refine_ls_R_factor_gt 0.0467
_refine_ls_shift/su_max 0.001
_refine_ls_shift/su_mean 0.000
_refine_ls_structure_factor_coef Fsqd
_refine_ls_weighting_details 'calc w=1/[\s^2^(Fo^2^)+(0.0939P)^2^+36.8902P] where P=(Fo^2^+2Fc^2^)/3'
_refine_ls_weighting_scheme calc
_refine_ls_wR_factor_gt 0.1486
_refine_ls_wR_factor_ref 0.1594
_reflns_number_gt 3051
_reflns_number_total 3975
_reflns_threshold_expression >2sigma(I)
_cod_data_source_file ic301537n_si_001_01.cif
_cod_data_source_block ScPd12(PhAs)8_Na-1a
_cod_original_cell_volume 6245.7(10)
_cod_database_code 4331295

loop_
_symmetry_equiv_pos_as_xyz
'x, y, z'
'-x, -y, z'
'-y, x, z'
'y, -x, z'
'x+1/2, y+1/2, z+1/2'
'-x+1/2, -y+1/2, z+1/2'
'-y+1/2, x+1/2, z+1/2'
'y+1/2, -x+1/2, z+1/2'
'-x, -y, -z'
'x, y, -z'
'y, -x, -z'
'-y, x, -z'
'-x+1/2, -y+1/2, -z+1/2'
'x+1/2, y+1/2, -z+1/2'
'y+1/2, -x+1/2, -z+1/2'
'-y+1/2, x+1/2, -z+1/2'

loop_
_atom_site_label
_atom_site_type_symbol
_atom_site_fract_x
_atom_site_fract_y
_atom_site_fract_z
_atom_site_U_iso_or_equiv
_atom_site_adp_type
_atom_site_occupancy
_atom_site_symmetry_multiplicity
_atom_site_calc_flag
_atom_site_refinement_flags
Sc Sc 0.0000 0.0000 0.5000 0.0058(5) Uani 1 8 d S
Pd1 Pd -0.07381(4) 0.19734(4) 0.5000 0.01389(17) Uani 1 2 d S
Pd2 Pd -0.13534(3) 0.06161(3) 0.405432(18) 0.01568(15) Uani 1 1 d .
As2 As -0.25311(4) -0.09390(4) 0.37887(2) 0.01948(18) Uani 1 1 d .
C1 C -0.3441(4) -0.1307(4) 0.3344(3) 0.0260(14) Uani 1 1 d .
C2 C -0.3274(5) -0.1852(5) 0.2922(3) 0.0395(19) Uani 1 1 d .
H2A H -0.2718 -0.2058 0.2862 0.047 Uiso 1 1 calc R
C3 C -0.3941(6) -0.2093(6) 0.2587(4) 0.050(2) Uani 1 1 d .
H3A H -0.3837 -0.2463 0.2294 0.060 Uiso 1 1 calc R
C4 C -0.4717(6) -0.1809(7) 0.2675(4) 0.060(3) Uani 1 1 d .
H4A H -0.5168 -0.1985 0.2450 0.072 Uiso 1 1 calc R
C5 C -0.4868(7) -0.1272(9) 0.3082(5) 0.077(4) Uani 1 1 d .
H5A H -0.5426 -0.1063 0.3130 0.093 Uiso 1 1 calc R
C6 C -0.4235(6) -0.1009(7) 0.3438(4) 0.051(2) Uani 1 1 d .
H6A H -0.4354 -0.0641 0.3730 0.062 Uiso 1 1 calc R
O1 O -0.1091(2) -0.0408(2) 0.44774(15) 0.0138(8) Uani 1 1 d .
O1A O -0.2832(3) -0.1068(3) 0.44343(18) 0.0284(11) Uani 1 1 d .
O3A O -0.1696(3) -0.1550(3) 0.3628(2) 0.0321(12) Uani 1 1 d .
O4A O -0.2330(3) 0.0080(3) 0.3646(2) 0.0343(12) Uani 1 1 d .
O1W O -0.0731(4) 0.1011(4) 0.2671(3) 0.0541(16) Uiso 1 1 d .
O2W O -0.1938(10) -0.3250(10) 0.3921(7) 0.070(4) Uiso 0.50 1 d P
O3W O -0.3951(17) 0.0536(17) 0.4453(12) 0.055(7) Uiso 0.25 1 d P
O4W O -0.4172(16) -0.1917(17) 0.4686(10) 0.086(7) Uiso 0.35 1 d P
O5W O -0.272(3) -0.313(3) 0.5000 0.074(13) Uiso 0.25 2 d SP
O6W O -0.1002(7) 0.1716(7) 0.1633(4) 0.039(3) Uiso 0.50 1 d P
O7W O -0.1739(12) 0.0483(12) 0.1052(8) 0.086(5) Uiso 0.50 1 d P

loop_
_atom_site_aniso_label
_atom_site_aniso_U_11
_atom_site_aniso_U_22
_atom_site_aniso_U_33
_atom_site_aniso_U_23
_atom_site_aniso_U_13
_atom_site_aniso_U_12
Sc 0.0075(8) 0.0075(8) 0.0026(11) 0.000 0.000 0.000
Pd1 0.0184(3) 0.0133(3) 0.0100(3) 0.000 0.000 0.0021(2)
Pd2 0.0181(3) 0.0172(2) 0.0117(2) 0.00254(16) -0.00436(16) -0.00044(16)
As2 0.0171(3) 0.0272(4) 0.0141(3) -0.0014(2) -0.0046(2) -0.0039(2)
C1 0.024(3) 0.034(4) 0.020(3) -0.001(3) -0.013(3) -0.007(3)
C2 0.042(5) 0.039(4) 0.038(4) -0.012(3) -0.017(4) -0.001(3)
C3 0.060(6) 0.048(5) 0.042(5) -0.009(4) -0.028(4) -0.009(4)
C4 0.043(5) 0.081(7) 0.056(6) -0.005(5) -0.036(5) -0.014(5)
C5 0.034(5) 0.117(10) 0.081(8) -0.011(8) -0.032(5) 0.001(6)
C6 0.035(5) 0.072(7) 0.047(5) -0.022(5) -0.012(4) -0.003(4)
O1 0.016(2) 0.017(2) 0.0086(17) 0.0005(14) 0.0004(14) -0.0021(15)
O1A 0.023(2) 0.046(3) 0.016(2) -0.001(2) -0.0037(18) -0.011(2)
O3A 0.019(2) 0.047(3) 0.030(3) -0.016(2) -0.009(2) 0.004(2)
O4A 0.033(3) 0.032(3) 0.038(3) 0.014(2) -0.022(2) -0.012(2)

loop_
_atom_type_symbol
_atom_type_description
_atom_type_scat_dispersion_real
_atom_type_scat_dispersion_imag
_atom_type_scat_source
C C 0.0033 0.0016 'International Tables Vol C Tables 4.2.6.8 and 6.1.1.4'
H H 0.0000 0.0000 'International Tables Vol C Tables 4.2.6.8 and 6.1.1.4'
O O 0.0106 0.0060 'International Tables Vol C Tables 4.2.6.8 and 6.1.1.4'
Na Na 0.0362 0.0249 'International Tables Vol C Tables 4.2.6.8 and 6.1.1.4'
Sc Sc 0.2519 0.3716 'International Tables Vol C Tables 4.2.6.8 and 6.1.1.4'
As As 0.0499 2.0058 'International Tables Vol C Tables 4.2.6.8 and 6.1.1.4'
Pd Pd -0.9988 1.0072 'International Tables Vol C Tables 4.2.6.8 and 6.1.1.4'

loop_
_geom_angle_atom_site_label_1
_geom_angle_atom_site_label_2
_geom_angle_atom_site_label_3
_geom_angle
_geom_angle_site_symmetry_1
_geom_angle_site_symmetry_3
O1 Sc O1 180.0 . 9_556
O1 Sc O1 109.51(9) . 11_556
O1 Sc O1 70.49(9) 9_556 11_556
O1 Sc O1 70.49(9) . 3
O1 Sc O1 109.51(9) 9_556 3
O1 Sc O1 180.00(15) 11_556 3
O1 Sc O1 70.61(19) . 10_556
O1 Sc O1 109.39(19) 9_556 10_556
O1 Sc O1 70.49(9) 11_556 10_556
O1 Sc O1 109.51(9) 3 10_556
O1 Sc O1 109.39(19) . 2
O1 Sc O1 70.61(19) 9_556 2
O1 Sc O1 109.51(9) 11_556 2
O1 Sc O1 70.49(9) 3 2
O1 Sc O1 180.0 10_556 2
O1 Sc O1 109.51(9) . 12_556
O1 Sc O1 70.49(9) 9_556 12_556
O1 Sc O1 109.39(19) 11_556 12_556
O1 Sc O1 70.61(19) 3 12_556
O1 Sc O1 70.49(9) 10_556 12_556
O1 Sc O1 109.51(9) 2 12_556
O1 Sc O1 70.49(9) . 4
O1 Sc O1 109.51(9) 9_556 4
O1 Sc O1 70.61(19) 11_556 4
O1 Sc O1 109.39(19) 3 4
O1 Sc O1 109.51(9) 10_556 4
O1 Sc O1 70.49(9) 2 4
O1 Sc O1 180.00(15) 12_556 4
O1 Sc Pd2 35.23(10) . .
O1 Sc Pd2 144.77(10) 9_556 .
O1 Sc Pd2 90.13(10) 11_556 .
O1 Sc Pd2 89.87(10) 3 .
O1 Sc Pd2 90.11(10) 10_556 .
O1 Sc Pd2 89.89(10) 2 .
O1 Sc Pd2 144.74(10) 12_556 .
O1 Sc Pd2 35.26(10) 4 .
O1 Sc Pd2 144.74(10) . 11_556
O1 Sc Pd2 35.26(10) 9_556 11_556
O1 Sc Pd2 35.23(10) 11_556 11_556
O1 Sc Pd2 144.77(10) 3 11_556
O1 Sc Pd2 89.87(10) 10_556 11_556
O1 Sc Pd2 90.13(10) 2 11_556
O1 Sc Pd2 89.89(10) 12_556 11_556
O1 Sc Pd2 90.11(10) 4 11_556
Pd2 Sc Pd2 120.119(10) . 11_556
O1 Sc Pd2 35.26(10) . 3
O1 Sc Pd2 144.74(10) 9_556 3
O1 Sc Pd2 144.77(10) 11_556 3
O1 Sc Pd2 35.23(10) 3 3
O1 Sc Pd2 90.13(10) 10_556 3
O1 Sc Pd2 89.87(10) 2 3
O1 Sc Pd2 90.11(10) 12_556 3
O1 Sc Pd2 89.89(10) 4 3
Pd2 Sc Pd2 59.881(10) . 3
Pd2 Sc Pd2 180.0 11_556 3
O1 Sc Pd2 144.77(10) . 9_556
O1 Sc Pd2 35.23(10) 9_556 9_556
O1 Sc Pd2 89.87(10) 11_556 9_556
O1 Sc Pd2 90.13(10) 3 9_556
O1 Sc Pd2 89.89(10) 10_556 9_556
O1 Sc Pd2 90.11(10) 2 9_556
O1 Sc Pd2 35.26(10) 12_556 9_556
O1 Sc Pd2 144.74(10) 4 9_556
Pd2 Sc Pd2 180.0 . 9_556
Pd2 Sc Pd2 59.880(10) 11_556 9_556
Pd2 Sc Pd2 120.120(10) 3 9_556
O1 Pd1 O1 82.4(2) 4 11_556
O1 Pd1 O1A 177.01(17) 4 11_556
O1 Pd1 O1A 94.65(17) 11_556 11_556
O1 Pd1 O1A 94.65(17) 4 4
O1 Pd1 O1A 177.01(17) 11_556 4
O1A Pd1 O1A 88.3(3) 11_556 4
O1 Pd1 Sc 41.19(11) 4 .
O1 Pd1 Sc 41.19(11) 11_556 .
O1A Pd1 Sc 135.84(13) 11_556 .
O1A Pd1 Sc 135.84(13) 4 .
O1 Pd2 O1 82.4(2) . 4
O1 Pd2 O4A 94.91(18) . .
O1 Pd2 O4A 177.14(18) 4 .
O1 Pd2 O3A 176.47(19) . 4
O1 Pd2 O3A 94.36(18) 4 4
O4A Pd2 O3A 88.4(2) . 4
O1 Pd2 Sc 41.17(11) . .
O1 Pd2 Sc 41.18(11) 4 .
O4A Pd2 Sc 136.08(14) . .
O3A Pd2 Sc 135.53(14) 4 .
O4A As2 O3A 110.6(3) . .
O4A As2 O1A 111.7(3) . .
O3A As2 O1A 112.2(3) . .
O4A As2 C1 108.2(3) . .
O3A As2 C1 106.1(3) . .
O1A As2 C1 107.8(3) . .
C6 C1 C2 121.4(7) . .
C6 C1 As2 119.4(6) . .
C2 C1 As2 119.2(6) . .
C1 C2 C3 118.8(8) . .
C4 C3 C2 120.4(9) . .
C3 C4 C5 120.3(8) . .
C4 C5 C6 122.6(10) . .
C1 C6 C5 116.5(9) . .
Pd2 O1 Pd2 114.43(18) . 3
Pd2 O1 Pd1 114.82(19) . 3
Pd2 O1 Pd1 114.80(19) 3 3
Pd2 O1 Sc 103.60(16) . .
Pd2 O1 Sc 103.56(17) 3 .
Pd1 O1 Sc 103.50(16) 3 .
As2 O1A Pd1 116.4(2) . 3
As2 O3A Pd2 116.4(3) . 3
As2 O4A Pd2 115.9(2) . .

loop_
_geom_bond_atom_site_label_1
_geom_bond_atom_site_label_2
_geom_bond_distance
_geom_bond_site_symmetry_2
Sc O1 2.257(4) .
Sc O1 2.257(4) 9_556
Sc O1 2.257(4) 11_556
Sc O1 2.257(4) 3
Sc O1 2.257(4) 10_556
Sc O1 2.257(4) 2
Sc O1 2.257(4) 12_556
Sc O1 2.257(4) 4
Sc Pd2 3.3325(5) .
Sc Pd2 3.3325(5) 11_556
Sc Pd2 3.3325(5) 3
Sc Pd2 3.3325(5) 9_556
Pd1 O1 1.981(4) 4
Pd1 O1 1.981(4) 11_556
Pd1 O1A 2.027(5) 11_556
Pd1 O1A 2.027(5) 4
Pd2 O1 1.978(4) .
Pd2 O1 1.979(4) 4
Pd2 O4A 2.035(5) .
Pd2 O3A 2.037(5) 4
As2 O4A 1.681(5) .
As2 O3A 1.685(5) .
As2 O1A 1.693(5) .
As2 C1 1.908(6) .
C1 C6 1.362(12) .
C1 C2 1.387(10) .
C2 C3 1.399(10) .
C3 C4 1.326(14) .
C4 C5 1.345(16) .
C5 C6 1.402(12) .
O1 Pd2 1.979(4) 3
O1 Pd1 1.981(4) 3
O1A Pd1 2.027(5) 3
O3A Pd2 2.037(5) 3
O4W O4W 1.57(5) 10_556
